data_4323676
loop_
_publ_author_name
'Werner Uhl'
'Sven Uwe Keimling'
'Michael Pohlmann'
'Siegfried Pohl'
'Wolfgang Saak'
'Wolfgang Hiller'
'Markus Neumayer'

_publ_section_title
;
 Organometallic Iron Indium Derivatives Prepared by the Reaction of
 Carbonyliron Compounds with the Alkylindium(I) Derivative In4[C(SiMe3)3]4
;
_journal_name_full 'Inorganic Chemistry'
_journal_page_first 5478
_journal_page_last 5482
_journal_paper_doi 10.1021/ic9704804
_journal_volume 36
_journal_year 1997
_chemical_formula_sum 'C18 H27 Fe2 In O8 Si3'
_chemical_formula_weight 682.19
_chemical_name_systematic
; 
 ? 
;
_space_group_IT_number 15
_symmetry_cell_setting monoclinic
_symmetry_space_group_name_Hall '-C 2yc'
_symmetry_space_group_name_H-M 'C 1 2/c 1'
_atom_sites_solution_hydrogens geom
_atom_sites_solution_primary direct
_atom_sites_solution_secondary difmap
_audit_creation_method SHELXL
_cell_angle_alpha 90.00
_cell_angle_beta 90.17(3)
_cell_angle_gamma 90.00
_cell_formula_units_Z 8
_cell_length_a 15.278(3)
_cell_length_b 9.603(2)
_cell_length_c 37.554(8)
_cell_measurement_temperature 199(2)
_cell_volume 5510(2)
_computing_structure_refinement 'SHELXL-93 (Sheldrick, 1993)'
_computing_structure_solution 'SHELXS-86 (Sheldrick, 1990)'
_diffrn_ambient_temperature 199(2)
_diffrn_radiation_monochromator graphite
_diffrn_radiation_source 'fine-focus sealed tube'
_diffrn_radiation_type MoK\a
_diffrn_radiation_wavelength 0.71073
_diffrn_reflns_av_R_equivalents 0.0185
_diffrn_reflns_av_sigmaI/netI 0.0232
_diffrn_reflns_limit_h_max 18
_diffrn_reflns_limit_h_min -18
_diffrn_reflns_limit_k_max 7
_diffrn_reflns_limit_k_min -11
_diffrn_reflns_limit_l_max 46
_diffrn_reflns_limit_l_min -46
_diffrn_reflns_number 9660
_diffrn_reflns_theta_max 25.91
_diffrn_reflns_theta_min 2.99
_exptl_absorpt_coefficient_mu 2.036
_exptl_crystal_density_diffrn 1.645
_exptl_crystal_F_000 2736
_refine_diff_density_max 1.830
_refine_diff_density_min -1.557
_refine_diff_density_rms 0.162
_refine_ls_extinction_coef 0.00116(12)
_refine_ls_extinction_expression Fc^*^=kFc[1+0.001xFc^2^\l^3^/sin(2\q)]^-1/4^
_refine_ls_extinction_method SHELXL
_refine_ls_goodness_of_fit_all 1.254
_refine_ls_goodness_of_fit_obs 1.105
_refine_ls_matrix_type full
_refine_ls_number_parameters 299
_refine_ls_number_reflns 5157
_refine_ls_number_restraints 0
_refine_ls_restrained_S_all 2.349
_refine_ls_restrained_S_obs 1.105
_refine_ls_R_factor_all 0.0734
_refine_ls_R_factor_obs 0.0465
_refine_ls_shift/esd_max -0.143
_refine_ls_shift/esd_mean 0.006
_refine_ls_structure_factor_coef Fsqd
_refine_ls_weighting_details 'w=1/[\s^2^(Fo^2^)+(0.0625P)^2^+48.3340P] where P=(Fo^2^+2Fc^2^)/3'
_refine_ls_weighting_scheme calc
_refine_ls_wR_factor_all 0.2701
_refine_ls_wR_factor_obs 0.1165
_reflns_number_observed 4321
_reflns_number_total 5313
_reflns_observed_criterion >2sigma(I)
_cod_data_source_file ic9704804_2.cif
_cod_data_source_block '[InC(SiMe3)3][Fe2(CO)8]_Compound3'
_cod_depositor_comments
;
The following automatic conversions were performed:

'_refine_ls_weighting_scheme' value 'calc
w=1/[\s^2^(Fo^2^)+(0.0625P)^2^+48.3340P] where P=(Fo^2^+2Fc^2^)/3'
was changed to 'calc'. New tag '_refine_ls_weighting_details' was
created. The value of the new tag was set to
'w=1/[\s^2^(Fo^2^)+(0.0625P)^2^+48.3340P] where P=(Fo^2^+2Fc^2^)/3'.

Automatic conversion script
Id: cif_fix_values 3143 2015-03-26 13:38:13Z robertas 
;
_cod_original_cell_volume 5509.7(19)
_cod_database_code 4323676

loop_
_symmetry_equiv_pos_as_xyz
'x, y, z'
'-x, y, -z+1/2'
'x+1/2, y+1/2, z'
'-x+1/2, y+1/2, -z+1/2'
'-x, -y, -z'
'x, -y, z-1/2'
'-x+1/2, -y+1/2, -z'
'x+1/2, -y+1/2, z-1/2'

loop_
_atom_site_aniso_label
_atom_site_aniso_U_11
_atom_site_aniso_U_22
_atom_site_aniso_U_33
_atom_site_aniso_U_23
_atom_site_aniso_U_13
_atom_site_aniso_U_12
In1 0.0294(2) 0.0271(2) 0.0263(2) -0.0004(2) -0.0006(2) 0.0006(2)
Fe1 0.0299(5) 0.0323(5) 0.0312(4) -0.0006(4) 0.0022(3) -0.0023(4)
Fe2 0.0319(5) 0.0306(5) 0.0285(4) -0.0017(3) -0.0033(3) 0.0031(4)
C2 0.027(3) 0.051(4) 0.037(3) -0.004(3) 0.002(2) -0.002(3)
O2 0.058(3) 0.034(3) 0.072(4) -0.010(3) 0.005(3) 0.000(2)
C3 0.043(4) 0.039(4) 0.044(4) -0.004(3) 0.007(3) -0.006(3)
O3 0.073(4) 0.056(3) 0.041(3) 0.014(3) 0.001(3) -0.017(3)
C4 0.038(4) 0.050(4) 0.058(4) -0.010(4) 0.001(3) -0.003(3)
O4 0.033(3) 0.097(5) 0.107(5) -0.019(4) 0.001(3) 0.007(3)
C5 0.036(3) 0.048(4) 0.047(4) -0.002(3) 0.000(3) -0.006(3)
O5 0.064(4) 0.057(3) 0.072(4) -0.025(3) -0.008(3) -0.016(3)
C6 0.047(4) 0.039(4) 0.039(3) 0.003(3) -0.006(3) 0.002(3)
O6 0.077(4) 0.035(3) 0.054(3) -0.006(2) -0.014(3) 0.002(3)
C7 0.041(4) 0.042(4) 0.046(4) -0.007(3) 0.000(3) 0.006(3)
O7 0.042(3) 0.094(5) 0.071(4) -0.013(4) 0.008(3) 0.011(3)
C8 0.032(3) 0.048(4) 0.039(3) -0.003(3) -0.004(3) 0.005(3)
O8 0.053(3) 0.042(3) 0.058(3) -0.014(2) -0.008(2) -0.001(2)
C9 0.044(4) 0.043(4) 0.038(3) 0.000(3) -0.007(3) 0.000(3)
O9 0.072(4) 0.061(3) 0.042(3) 0.013(3) -0.018(3) -0.005(3)
C1 0.027(3) 0.030(3) 0.026(3) -0.003(2) 0.000(2) 0.005(2)
Si1 0.0363(9) 0.0336(9) 0.0321(8) -0.0017(7) 0.0042(7) 0.0064(7)
C11 0.066(5) 0.033(4) 0.055(4) -0.002(3) 0.001(4) 0.016(3)
C12 0.036(4) 0.063(5) 0.051(4) 0.001(4) 0.003(3) 0.010(3)
C13 0.060(5) 0.052(4) 0.034(3) -0.007(3) 0.005(3) 0.010(4)
Si2 0.0333(9) 0.0248(8) 0.0368(8) -0.0011(7) -0.0015(7) -0.0002(7)
C21 0.052(4) 0.041(4) 0.069(5) -0.007(4) 0.000(4) 0.009(4)
C22 0.053(4) 0.038(4) 0.050(4) 0.010(3) 0.005(3) -0.009(3)
C23 0.045(4) 0.038(4) 0.050(4) -0.005(3) -0.009(3) -0.007(3)
Si3 0.0317(9) 0.0366(9) 0.0361(9) 0.0037(7) -0.0080(7) -0.0038(7)
C31 0.059(5) 0.049(4) 0.051(4) -0.001(3) -0.015(4) -0.016(4)
C32 0.053(4) 0.050(4) 0.049(4) 0.013(3) -0.017(3) -0.007(4)
C33 0.030(3) 0.066(5) 0.060(5) 0.011(4) -0.002(3) -0.003(3)

loop_
_atom_site_label
_atom_site_type_symbol
_atom_site_fract_x
_atom_site_fract_y
_atom_site_fract_z
_atom_site_U_iso_or_equiv
_atom_site_thermal_displace_type
_atom_site_occupancy
_atom_site_calc_flag
_atom_site_refinement_flags
_atom_site_disorder_group
In1 In 0.28368(3) 0.08947(4) 0.392709(10) 0.0276(2) Uani 1 d . .
Fe1 Fe 0.18310(6) 0.03505(9) 0.44577(2) 0.0312(2) Uani 1 d . .
Fe2 Fe 0.36918(6) -0.02051(9) 0.44422(2) 0.0303(2) Uani 1 d . .
C2 C 0.2046(4) 0.2160(8) 0.4540(2) 0.0385(15) Uani 1 d . .
O2 O 0.2112(4) 0.3331(5) 0.4597(2) 0.0548(13) Uani 1 d . .
C3 C 0.1934(5) -0.0458(8) 0.4893(2) 0.042(2) Uani 1 d . .
O3 O 0.1951(4) -0.0965(6) 0.51664(14) 0.0567(14) Uani 1 d . .
C4 C 0.0702(5) 0.0782(8) 0.4473(2) 0.049(2) Uani 1 d . .
O4 O -0.0014(4) 0.1071(8) 0.4488(2) 0.079(2) Uani 1 d . .
C5 C 0.1554(4) -0.1085(8) 0.4173(2) 0.043(2) Uani 1 d . .
O5 O 0.1309(4) -0.1992(6) 0.3998(2) 0.064(2) Uani 1 d . .
C6 C 0.3382(5) -0.1826(7) 0.4240(2) 0.042(2) Uani 1 d . .
O6 O 0.3231(4) -0.2863(5) 0.41003(14) 0.0556(14) Uani 1 d . .
C7 C 0.4746(5) -0.0291(8) 0.4251(2) 0.043(2) Uani 1 d . .
O7 O 0.5439(4) -0.0403(8) 0.4136(2) 0.069(2) Uani 1 d . .
C8 C 0.3886(4) 0.1534(8) 0.4600(2) 0.0396(15) Uani 1 d . .
O8 O 0.4057(3) 0.2626(5) 0.47056(14) 0.0509(13) Uani 1 d . .
C9 C 0.3859(5) -0.0939(7) 0.4883(2) 0.041(2) Uani 1 d . .
O9 O 0.4010(4) -0.1402(6) 0.51531(14) 0.0583(14) Uani 1 d . .
C1 C 0.2830(4) 0.1705(6) 0.33849(14) 0.0275(12) Uani 1 d . .
Si1 Si 0.37420(12) 0.0729(2) 0.31472(5) 0.0340(4) Uani 1 d . .
C11 C 0.3718(6) -0.1195(7) 0.3248(2) 0.051(2) Uani 1 d . .
H11A H 0.4061(31) -0.1697(9) 0.3069(9) 0.077 Uiso 1 calc R .
H11B H 0.3111(7) -0.1527(14) 0.3243(15) 0.077 Uiso 1 calc R .
H11C H 0.3969(34) -0.1360(10) 0.3485(7) 0.077 Uiso 1 calc R .
C12 C 0.4871(5) 0.1296(9) 0.3283(2) 0.050(2) Uani 1 d . .
H12A H 0.4956(14) 0.1118(55) 0.3538(4) 0.075 Uiso 1 calc R .
H12B H 0.4941(13) 0.2293(16) 0.3236(14) 0.075 Uiso 1 calc R .
H12C H 0.5306(5) 0.0771(43) 0.3147(11) 0.075 Uiso 1 calc R .
C13 C 0.3672(5) 0.0943(8) 0.2652(2) 0.049(2) Uani 1 d . .
H13A H 0.3105(16) 0.0597(54) 0.2567(3) 0.073 Uiso 1 calc R .
H13B H 0.4144(23) 0.0414(48) 0.2539(2) 0.073 Uiso 1 calc R .
H13C H 0.3730(36) 0.1931(11) 0.2591(2) 0.073 Uiso 1 calc R .
Si2 Si 0.31040(11) 0.3617(2) 0.34407(5) 0.0317(4) Uani 1 d . .
C21 C 0.2125(5) 0.4701(8) 0.3547(2) 0.054(2) Uani 1 d . .
H21A H 0.1874(23) 0.4393(41) 0.3774(8) 0.081 Uiso 1 calc R .
H21B H 0.1688(17) 0.4598(48) 0.3358(8) 0.081 Uiso 1 calc R .
H21C H 0.2299(9) 0.5681(11) 0.3566(15) 0.081 Uiso 1 calc R .
C22 C 0.3578(5) 0.4416(8) 0.3029(2) 0.047(2) Uani 1 d . .
H22A H 0.3142(13) 0.4394(53) 0.2837(5) 0.071 Uiso 1 calc R .
H22B H 0.4097(22) 0.3888(36) 0.2956(9) 0.071 Uiso 1 calc R .
H22C H 0.3744(34) 0.5383(19) 0.3078(5) 0.071 Uiso 1 calc R .
C23 C 0.3885(5) 0.3879(7) 0.3820(2) 0.044(2) Uani 1 d . .
H23A H 0.4352(20) 0.3182(36) 0.3807(8) 0.066 Uiso 1 calc R .
H23B H 0.3572(9) 0.3779(56) 0.4045(2) 0.066 Uiso 1 calc R .
H23C H 0.4140(27) 0.4814(21) 0.3805(8) 0.066 Uiso 1 calc R .
Si3 Si 0.17200(11) 0.1349(2) 0.31827(5) 0.0348(4) Uani 1 d . .
C31 C 0.1559(6) -0.0505(8) 0.3053(2) 0.053(2) Uani 1 d . .
H31A H 0.1631(38) -0.1101(10) 0.3262(4) 0.079 Uiso 1 calc R .
H31B H 0.1993(25) -0.0762(19) 0.2872(12) 0.079 Uiso 1 calc R .
H31C H 0.0969(15) -0.0627(15) 0.2954(15) 0.079 Uiso 1 calc R .
C32 C 0.1527(5) 0.2406(8) 0.2773(2) 0.051(2) Uani 1 d . .
H32A H 0.1978(23) 0.2190(44) 0.2596(6) 0.076 Uiso 1 calc R .
H32B H 0.1553(37) 0.3399(8) 0.2833(3) 0.076 Uiso 1 calc R .
H32C H 0.0948(16) 0.2185(45) 0.2675(9) 0.076 Uiso 1 calc R .
C33 C 0.0794(4) 0.1726(9) 0.3496(2) 0.052(2) Uani 1 d . .
H33A H 0.0823(23) 0.1086(42) 0.3699(8) 0.078 Uiso 1 calc R .
H33B H 0.0235(4) 0.1602(61) 0.3371(5) 0.078 Uiso 1 calc R .
H33C H 0.0840(23) 0.2688(21) 0.3582(12) 0.078 Uiso 1 calc R .

loop_
_atom_type_symbol
_atom_type_description
_atom_type_scat_dispersion_real
_atom_type_scat_dispersion_imag
_atom_type_scat_source
C C 0.0033 0.0016 'International Tables Vol C Tables 4.2.6.8 and 6.1.1.4'
H H 0.0000 0.0000 'International Tables Vol C Tables 4.2.6.8 and 6.1.1.4'
O O 0.0106 0.0060 'International Tables Vol C Tables 4.2.6.8 and 6.1.1.4'
Si Si 0.0817 0.0704 'International Tables Vol C Tables 4.2.6.8 and 6.1.1.4'
Fe Fe 0.3463 0.8444 'International Tables Vol C Tables 4.2.6.8 and 6.1.1.4'
In In -0.7276 1.3100 'International Tables Vol C Tables 4.2.6.8 and 6.1.1.4'

loop_
_geom_angle_atom_site_label_1
_geom_angle_atom_site_label_2
_geom_angle_atom_site_label_3
_geom_angle
_geom_angle_site_symmetry_1
_geom_angle_site_symmetry_3
_geom_angle_publ_flag
C1 In1 Fe2 148.70(15) . . ?
C1 In1 Fe1 142.61(15) . . ?
Fe2 In1 Fe1 68.62(3) . . ?
C4 Fe1 C2 86.9(3) . . ?
C4 Fe1 C5 88.3(3) . . ?
C2 Fe1 C5 152.7(3) . . ?
C4 Fe1 C3 98.8(3) . . ?
C2 Fe1 C3 104.1(3) . . ?
C5 Fe1 C3 103.2(3) . . ?
C4 Fe1 In1 124.1(3) . . ?
C2 Fe1 In1 80.0(2) . . ?
C5 Fe1 In1 80.5(2) . . ?
C3 Fe1 In1 137.2(2) . . ?
C4 Fe1 Fe2 177.1(3) . . ?
C2 Fe1 Fe2 90.2(2) . . ?
C5 Fe1 Fe2 94.4(2) . . ?
C3 Fe1 Fe2 81.8(2) . . ?
In1 Fe1 Fe2 55.45(3) . . ?
C7 Fe2 C6 91.6(3) . . ?
C7 Fe2 C8 91.6(3) . . ?
C6 Fe2 C8 171.4(3) . . ?
C7 Fe2 C9 103.1(3) . . ?
C6 Fe2 C9 94.9(3) . . ?
C8 Fe2 C9 92.1(3) . . ?
C7 Fe2 In1 100.1(2) . . ?
C6 Fe2 In1 84.5(2) . . ?
C8 Fe2 In1 87.1(2) . . ?
C9 Fe2 In1 156.8(2) . . ?
C7 Fe2 Fe1 156.0(2) . . ?
C6 Fe2 Fe1 84.9(2) . . ?
C8 Fe2 Fe1 89.0(2) . . ?
C9 Fe2 Fe1 100.9(2) . . ?
In1 Fe2 Fe1 55.93(3) . . ?
O2 C2 Fe1 174.5(6) . . ?
O3 C3 Fe1 176.3(7) . . ?
O4 C4 Fe1 178.8(7) . . ?
O5 C5 Fe1 174.6(6) . . ?
O6 C6 Fe2 175.9(7) . . ?
O7 C7 Fe2 176.7(7) . . ?
O8 C8 Fe2 176.2(6) . . ?
O9 C9 Fe2 176.2(7) . . ?
Si3 C1 Si2 114.7(3) . . ?
Si3 C1 Si1 112.3(3) . . ?
Si2 C1 Si1 111.6(3) . . ?
Si3 C1 In1 108.2(3) . . ?
Si2 C1 In1 104.0(2) . . ?
Si1 C1 In1 105.1(3) . . ?
C13 Si1 C12 106.7(4) . . ?
C13 Si1 C11 107.8(4) . . ?
C12 Si1 C11 104.3(4) . . ?
C13 Si1 C1 111.8(3) . . ?
C12 Si1 C1 113.8(3) . . ?
C11 Si1 C1 111.9(3) . . ?
Si1 C11 H11A 109.5(3) . . ?
Si1 C11 H11B 109.5(3) . . ?
H11A C11 H11B 109.5 . . ?
Si1 C11 H11C 109.5(3) . . ?
H11A C11 H11C 109.5 . . ?
H11B C11 H11C 109.5 . . ?
Si1 C12 H12A 109.5(2) . . ?
Si1 C12 H12B 109.5(3) . . ?
H12A C12 H12B 109.5 . . ?
Si1 C12 H12C 109.5(2) . . ?
H12A C12 H12C 109.5 . . ?
H12B C12 H12C 109.5 . . ?
Si1 C13 H13A 109.5(3) . . ?
Si1 C13 H13B 109.5(2) . . ?
H13A C13 H13B 109.5 . . ?
Si1 C13 H13C 109.5(3) . . ?
H13A C13 H13C 109.5 . . ?
H13B C13 H13C 109.5 . . ?
C21 Si2 C23 105.8(4) . . ?
C21 Si2 C22 105.1(4) . . ?
C23 Si2 C22 109.0(3) . . ?
C21 Si2 C1 112.8(3) . . ?
C23 Si2 C1 110.8(3) . . ?
C22 Si2 C1 113.0(3) . . ?
Si2 C21 H21A 109.5(3) . . ?
Si2 C21 H21B 109.5(3) . . ?
H21A C21 H21B 109.5 . . ?
Si2 C21 H21C 109.5(3) . . ?
H21A C21 H21C 109.5 . . ?
H21B C21 H21C 109.5 . . ?
Si2 C22 H22A 109.5(2) . . ?
Si2 C22 H22B 109.5(3) . . ?
H22A C22 H22B 109.5 . . ?
Si2 C22 H22C 109.5(2) . . ?
H22A C22 H22C 109.5 . . ?
H22B C22 H22C 109.5 . . ?
Si2 C23 H23A 109.5(2) . . ?
Si2 C23 H23B 109.5(2) . . ?
H23A C23 H23B 109.5 . . ?
Si2 C23 H23C 109.5(2) . . ?
H23A C23 H23C 109.5 . . ?
H23B C23 H23C 109.5 . . ?
C31 Si3 C32 106.5(4) . . ?
C31 Si3 C33 104.5(4) . . ?
C32 Si3 C33 107.1(4) . . ?
C31 Si3 C1 113.4(3) . . ?
C32 Si3 C1 111.9(3) . . ?
C33 Si3 C1 113.0(3) . . ?
Si3 C31 H31A 109.5(3) . . ?
Si3 C31 H31B 109.5(3) . . ?
H31A C31 H31B 109.5 . . ?
Si3 C31 H31C 109.5(3) . . ?
H31A C31 H31C 109.5 . . ?
H31B C31 H31C 109.5 . . ?
Si3 C32 H32A 109.5(3) . . ?
Si3 C32 H32B 109.5(3) . . ?
H32A C32 H32B 109.5 . . ?
Si3 C32 H32C 109.5(2) . . ?
H32A C32 H32C 109.5 . . ?
H32B C32 H32C 109.5 . . ?
Si3 C33 H33A 109.5(2) . . ?
Si3 C33 H33B 109.5(2) . . ?
H33A C33 H33B 109.5 . . ?
Si3 C33 H33C 109.5(3) . . ?
H33A C33 H33C 109.5 . . ?
H33B C33 H33C 109.5 . . ?

loop_
_geom_bond_atom_site_label_1
_geom_bond_atom_site_label_2
_geom_bond_distance
_geom_bond_site_symmetry_2
_geom_bond_publ_flag
In1 C1 2.180(6) . ?
In1 Fe2 2.5589(11) . ?
In1 Fe1 2.5736(12) . ?
Fe1 C4 1.775(8) . ?
Fe1 C2 1.795(8) . ?
Fe1 C5 1.796(7) . ?
Fe1 C3 1.815(7) . ?
Fe1 Fe2 2.8932(13) . ?
Fe2 C7 1.768(7) . ?
Fe2 C6 1.795(7) . ?
Fe2 C8 1.797(8) . ?
Fe2 C9 1.818(7) . ?
C2 O2 1.149(9) . ?
C3 O3 1.137(8) . ?
C4 O4 1.130(9) . ?
C5 O5 1.151(9) . ?
C6 O6 1.148(9) . ?
C7 O7 1.149(9) . ?
C8 O8 1.151(9) . ?
C9 O9 1.130(8) . ?
C1 Si3 1.888(6) . ?
C1 Si2 1.895(6) . ?
C1 Si1 1.904(6) . ?
Si1 C13 1.875(7) . ?
Si1 C12 1.878(8) . ?
Si1 C11 1.887(7) . ?
C11 H11A 0.98 . ?
C11 H11B 0.98 . ?
C11 H11C 0.98 . ?
C12 H12A 0.98 . ?
C12 H12B 0.98 . ?
C12 H12C 0.98 . ?
C13 H13A 0.98 . ?
C13 H13B 0.98 . ?
C13 H13C 0.98 . ?
Si2 C21 1.866(8) . ?
Si2 C23 1.871(7) . ?
Si2 C22 1.874(7) . ?
C21 H21A 0.98 . ?
C21 H21B 0.98 . ?
C21 H21C 0.98 . ?
C22 H22A 0.98 . ?
C22 H22B 0.98 . ?
C22 H22C 0.98 . ?
C23 H23A 0.98 . ?
C23 H23B 0.98 . ?
C23 H23C 0.98 . ?
Si3 C31 1.862(8) . ?
Si3 C32 1.866(7) . ?
Si3 C33 1.879(8) . ?
C31 H31A 0.98 . ?
C31 H31B 0.98 . ?
C31 H31C 0.98 . ?
C32 H32A 0.98 . ?
C32 H32B 0.98 . ?
C32 H32C 0.98 . ?
C33 H33A 0.98 . ?
C33 H33B 0.98 . ?
C33 H33C 0.98 . ?

loop_
_geom_torsion_atom_site_label_1
_geom_torsion_atom_site_label_2
_geom_torsion_atom_site_label_3
_geom_torsion_atom_site_label_4
_geom_torsion
_geom_torsion_site_symmetry_1
_geom_torsion_site_symmetry_2
_geom_torsion_site_symmetry_3
_geom_torsion_site_symmetry_4
_geom_torsion_publ_flag
C1 In1 Fe1 C4 -6.1(4) . . . . ?
Fe2 In1 Fe1 C4 176.5(3) . . . . ?
C1 In1 Fe1 C2 -85.4(3) . . . . ?
Fe2 In1 Fe1 C2 97.2(2) . . . . ?
C1 In1 Fe1 C5 75.3(3) . . . . ?
Fe2 In1 Fe1 C5 -102.1(2) . . . . ?
C1 In1 Fe1 C3 174.5(4) . . . . ?
Fe2 In1 Fe1 C3 -3.0(3) . . . . ?
C1 In1 Fe1 Fe2 177.4(3) . . . . ?
Fe2 In1 Fe1 Fe2 0.0 . . . . ?
C1 In1 Fe2 C7 1.1(4) . . . . ?
Fe1 In1 Fe2 C7 178.1(2) . . . . ?
C1 In1 Fe2 C6 -89.5(4) . . . . ?
Fe1 In1 Fe2 C6 87.5(2) . . . . ?
C1 In1 Fe2 C8 92.2(4) . . . . ?
Fe1 In1 Fe2 C8 -90.8(2) . . . . ?
C1 In1 Fe2 C9 -179.2(6) . . . . ?
Fe1 In1 Fe2 C9 -2.2(6) . . . . ?
C1 In1 Fe2 Fe1 -177.0(3) . . . . ?
Fe1 In1 Fe2 Fe1 0.0 . . . . ?
C4 Fe1 Fe2 C7 -85.8(52) . . . . ?
C2 Fe1 Fe2 C7 -82.4(6) . . . . ?
C5 Fe1 Fe2 C7 70.7(6) . . . . ?
C3 Fe1 Fe2 C7 173.4(6) . . . . ?
In1 Fe1 Fe2 C7 -4.6(6) . . . . ?
C4 Fe1 Fe2 C6 -168.0(51) . . . . ?
C2 Fe1 Fe2 C6 -164.6(3) . . . . ?
C5 Fe1 Fe2 C6 -11.6(3) . . . . ?
C3 Fe1 Fe2 C6 91.1(3) . . . . ?
In1 Fe1 Fe2 C6 -86.8(2) . . . . ?
C4 Fe1 Fe2 C8 5.9(51) . . . . ?
C2 Fe1 Fe2 C8 9.4(3) . . . . ?
C5 Fe1 Fe2 C8 162.4(3) . . . . ?
C3 Fe1 Fe2 C8 -94.9(3) . . . . ?
In1 Fe1 Fe2 C8 87.1(2) . . . . ?
C4 Fe1 Fe2 C9 97.9(51) . . . . ?
C2 Fe1 Fe2 C9 101.4(3) . . . . ?
C5 Fe1 Fe2 C9 -105.6(3) . . . . ?
C3 Fe1 Fe2 C9 -2.9(3) . . . . ?
In1 Fe1 Fe2 C9 179.1(2) . . . . ?
C4 Fe1 Fe2 In1 -81.2(51) . . . . ?
C2 Fe1 Fe2 In1 -77.8(2) . . . . ?
C5 Fe1 Fe2 In1 75.3(2) . . . . ?
C3 Fe1 Fe2 In1 178.0(2) . . . . ?
In1 Fe1 Fe2 In1 0.0 . . . . ?
C4 Fe1 C2 O2 8.9(66) . . . . ?
C5 Fe1 C2 O2 89.1(67) . . . . ?
C3 Fe1 C2 O2 -89.4(67) . . . . ?
In1 Fe1 C2 O2 134.3(67) . . . . ?
Fe2 Fe1 C2 O2 -170.9(66) . . . . ?
C4 Fe1 C3 O3 12.2(103) . . . . ?
C2 Fe1 C3 O3 101.2(102) . . . . ?
C5 Fe1 C3 O3 -78.1(102) . . . . ?
In1 Fe1 C3 O3 -168.3(100) . . . . ?
Fe2 Fe1 C3 O3 -170.7(102) . . . . ?
C2 Fe1 C4 O4 -43.3(466) . . . . ?
C5 Fe1 C4 O4 163.7(1000) . . . . ?
C3 Fe1 C4 O4 60.6(467) . . . . ?
In1 Fe1 C4 O4 -119.0(466) . . . . ?
Fe2 Fe1 C4 O4 -39.8(510) . . . . ?
C4 Fe1 C5 O5 -16.4(75) . . . . ?
C2 Fe1 C5 O5 -96.3(74) . . . . ?
C3 Fe1 C5 O5 82.2(75) . . . . ?
In1 Fe1 C5 O5 -141.3(75) . . . . ?
Fe2 Fe1 C5 O5 164.8(74) . . . . ?
C7 Fe2 C6 O6 -4.4(83) . . . . ?
C8 Fe2 C6 O6 107.1(83) . . . . ?
C9 Fe2 C6 O6 -107.7(83) . . . . ?
In1 Fe2 C6 O6 95.7(83) . . . . ?
Fe1 Fe2 C6 O6 151.9(83) . . . . ?
C6 Fe2 C7 O7 -64.4(122) . . . . ?
C8 Fe2 C7 O7 123.5(122) . . . . ?
C9 Fe2 C7 O7 31.0(122) . . . . ?
In1 Fe2 C7 O7 -149.1(121) . . . . ?
Fe1 Fe2 C7 O7 -145.3(118) . . . . ?
C7 Fe2 C8 O8 -38.7(98) . . . . ?
C6 Fe2 C8 O8 -150.1(88) . . . . ?
C9 Fe2 C8 O8 64.5(98) . . . . ?
In1 Fe2 C8 O8 -138.7(98) . . . . ?
Fe1 Fe2 C8 O8 165.3(98) . . . . ?
C7 Fe2 C9 O9 2.3(101) . . . . ?
C6 Fe2 C9 O9 95.0(101) . . . . ?
C8 Fe2 C9 O9 -89.8(101) . . . . ?
In1 Fe2 C9 O9 -177.4(1000) . . . . ?
Fe1 Fe2 C9 O9 -179.3(1000) . . . . ?
Fe2 In1 C1 Si3 147.9(2) . . . . ?
Fe1 In1 C1 Si3 -27.5(4) . . . . ?
Fe2 In1 C1 Si2 -89.7(3) . . . . ?
Fe1 In1 C1 Si2 94.9(3) . . . . ?
Fe2 In1 C1 Si1 27.7(5) . . . . ?
Fe1 In1 C1 Si1 -147.69(13) . . . . ?
Si3 C1 Si1 C13 48.5(4) . . . . ?
Si2 C1 Si1 C13 -81.9(4) . . . . ?
In1 C1 Si1 C13 165.9(3) . . . . ?
Si3 C1 Si1 C12 169.5(3) . . . . ?
Si2 C1 Si1 C12 39.0(4) . . . . ?
In1 C1 Si1 C12 -73.1(4) . . . . ?
Si3 C1 Si1 C11 -72.6(4) . . . . ?
Si2 C1 Si1 C11 157.0(3) . . . . ?
In1 C1 Si1 C11 44.8(4) . . . . ?
Si3 C1 Si2 C21 34.0(4) . . . . ?
Si1 C1 Si2 C21 163.2(3) . . . . ?
In1 C1 Si2 C21 -84.0(4) . . . . ?
Si3 C1 Si2 C23 152.3(3) . . . . ?
Si1 C1 Si2 C23 -78.5(4) . . . . ?
In1 C1 Si2 C23 34.3(4) . . . . ?
Si3 C1 Si2 C22 -85.0(4) . . . . ?
Si1 C1 Si2 C22 44.1(4) . . . . ?
In1 C1 Si2 C22 156.9(3) . . . . ?
Si2 C1 Si3 C31 169.0(4) . . . . ?
Si1 C1 Si3 C31 40.2(4) . . . . ?
In1 C1 Si3 C31 -75.4(4) . . . . ?
Si2 C1 Si3 C32 48.6(4) . . . . ?
Si1 C1 Si3 C32 -80.2(4) . . . . ?
In1 C1 Si3 C32 164.2(3) . . . . ?
Si2 C1 Si3 C33 -72.4(4) . . . . ?
Si1 C1 Si3 C33 158.8(4) . . . . ?
In1 C1 Si3 C33 43.2(4) . . . . ?
